data_7000856
loop_
_publ_author_name
'Humphrey, Simon M.'
'Allan, Phoebe K.'
'Oungoulian, Shaunt E.'
'Ironside, Matthew S.'
'Wise, Erica R.'

_publ_section_title
;
 Metal--organophosphine and metal--organophosphonium frameworks with
 layered honeycomb-like structures
;
_journal_issue 13
_journal_name_full 'Dalton Transactions'
_journal_page_first 2298
_journal_page_last 2305
_journal_paper_doi 10.1039/b820038f
_journal_year 2009
_chemical_formula_moiety 'C47 H33 N O14 P2 Zn2, C3 H7 N O, 2(H2 O)'
_chemical_formula_sum 'C50 H44 N2 O17 P2 Zn2'
_chemical_formula_weight 1137.55
_chemical_name_systematic
;
?
;
_space_group_IT_number 14
_symmetry_cell_setting monoclinic
_symmetry_space_group_name_Hall '-P 2ybc'
_symmetry_space_group_name_H-M 'P 1 21/c 1'
_atom_sites_solution_hydrogens geom
_atom_sites_solution_primary direct
_atom_sites_solution_secondary difmap
_audit_creation_method SHELXL-97
_cell_angle_alpha 90.00
_cell_angle_beta 107.1402(6)
_cell_angle_gamma 90.00
_cell_formula_units_Z 4
_cell_length_a 14.5705(2)
_cell_length_b 25.2421(4)
_cell_length_c 16.0875(2)
_cell_measurement_reflns_used 36093
_cell_measurement_temperature 180(2)
_cell_measurement_theta_max 25.03
_cell_measurement_theta_min 1.02
_cell_volume 5654.03(14)
_computing_cell_refinement 'HKL Scalepack (Otwinowski & Minor 1997)'
_computing_data_reduction
;
HKL Denzo and Scalepack (Otwinowski & Minor 1997)
;
_computing_publication_material 'SHELXL-97 (Sheldrick 1997)'
_computing_structure_refinement 'SHELXL-97 (Sheldrick 1997)'
_computing_structure_solution 'SIR-92 (Altomare et al. 1994)'
_diffrn_ambient_temperature 180(2)
_diffrn_measured_fraction_theta_full 0.995
_diffrn_measured_fraction_theta_max 0.995
_diffrn_measurement_device_type 'Nonius Kappa CCD'
_diffrn_measurement_method 'Thin slice \w and \f scans'
_diffrn_radiation_source 'fine-focus sealed tube'
_diffrn_radiation_type MoK\a
_diffrn_radiation_wavelength 0.71073
_diffrn_reflns_av_R_equivalents 0.0537
_diffrn_reflns_av_sigmaI/netI 0.0624
_diffrn_reflns_limit_h_max 17
_diffrn_reflns_limit_h_min -17
_diffrn_reflns_limit_k_max 30
_diffrn_reflns_limit_k_min -28
_diffrn_reflns_limit_l_max 18
_diffrn_reflns_limit_l_min -19
_diffrn_reflns_number 36187
_diffrn_reflns_theta_full 25.00
_diffrn_reflns_theta_max 25.00
_diffrn_reflns_theta_min 3.54
_exptl_absorpt_coefficient_mu 0.972
_exptl_absorpt_correction_T_max 0.891
_exptl_absorpt_correction_T_min 0.804
_exptl_absorpt_correction_type multi-scan
_exptl_absorpt_process_details
;
multi-scan from symmetry-related measurements
Sortav (Blessing 1995)
;
_exptl_crystal_colour Colorless
_exptl_crystal_density_diffrn 1.336
_exptl_crystal_density_method 'not measured'
_exptl_crystal_description Shard
_exptl_crystal_F_000 2336
_exptl_crystal_size_max 0.20
_exptl_crystal_size_mid 0.18
_exptl_crystal_size_min 0.07
_platon_squeeze_details
;
;
_refine_diff_density_max 0.514
_refine_diff_density_min -0.364
_refine_diff_density_rms 0.075
_refine_ls_extinction_method none
_refine_ls_goodness_of_fit_ref 1.040
_refine_ls_hydrogen_treatment constr
_refine_ls_matrix_type full
_refine_ls_number_parameters 668
_refine_ls_number_reflns 9918
_refine_ls_number_restraints 8
_refine_ls_restrained_S_all 1.041
_refine_ls_R_factor_all 0.0947
_refine_ls_R_factor_gt 0.0596
_refine_ls_shift/su_max 0.001
_refine_ls_shift/su_mean 0.000
_refine_ls_structure_factor_coef Fsqd
_refine_ls_weighting_details 'calc w=1/[\s^2^(Fo^2^)+(0.0980P)^2^+0.0000P] where P=(Fo^2^+2Fc^2^)/3'
_refine_ls_weighting_scheme calc
_refine_ls_wR_factor_gt 0.1555
_refine_ls_wR_factor_ref 0.1690
_reflns_number_gt 6483
_reflns_number_total 9918
_reflns_threshold_expression >2sigma(I)
_cod_data_source_file b820038f.txt
_cod_data_source_block sh0702b
_cod_original_sg_symbol_H-M P2(1)/c
_cod_database_code 7000856

loop_
_symmetry_equiv_pos_as_xyz
'x, y, z'
'-x, y+1/2, -z+1/2'
'-x, -y, -z'
'x, -y-1/2, z-1/2'

loop_
_atom_site_label
_atom_site_type_symbol
_atom_site_fract_x
_atom_site_fract_y
_atom_site_fract_z
_atom_site_U_iso_or_equiv
_atom_site_adp_type
_atom_site_occupancy
_atom_site_symmetry_multiplicity
_atom_site_calc_flag
_atom_site_refinement_flags
_atom_site_disorder_assembly
_atom_site_disorder_group
Zn1 Zn -0.22370(4) 0.28185(2) 1.30396(3) 0.05246(19) Uani 1 1 d . . .
Zn2 Zn 0.15199(3) 0.02243(2) 0.67243(3) 0.04536(18) Uani 1 1 d . . .
P2 P 0.18690(8) 0.23442(5) 1.81270(7) 0.0404(3) Uani 1 1 d . . .
P1 P -0.25061(8) 0.00994(5) 0.97555(7) 0.0437(3) Uani 1 1 d . . .
C1 C -0.2356(3) 0.07234(17) 1.0329(3) 0.0413(10) Uani 1 1 d . . .
C1P C -0.2385(3) -0.04333(18) 1.0501(3) 0.0526(11) Uani 1 1 d . . .
H1PA H -0.2854 -0.0392 1.0826 0.079 Uiso 1 1 calc R . .
H1PB H -0.1734 -0.0433 1.0907 0.079 Uiso 1 1 calc R . .
H1PC H -0.2500 -0.0769 1.0181 0.079 Uiso 1 1 calc R . .
C2 C -0.1969(3) 0.07357(19) 1.1223(3) 0.0543(12) Uani 1 1 d . . .
H2A H -0.1746 0.0419 1.1537 0.065 Uiso 1 1 calc R . .
C2P C 0.1504(3) 0.17075(17) 1.8393(3) 0.0504(11) Uani 1 1 d . . .
H2PA H 0.0828 0.1721 1.8382 0.076 Uiso 1 1 calc R . .
H2PB H 0.1901 0.1605 1.8976 0.076 Uiso 1 1 calc R . .
H2PC H 0.1583 0.1447 1.7968 0.076 Uiso 1 1 calc R . .
C3 C -0.1910(3) 0.1215(2) 1.1655(3) 0.0597(13) Uani 1 1 d . . .
H3A H -0.1623 0.1228 1.2267 0.072 Uiso 1 1 calc R . .
C4 C -0.2261(3) 0.16737(19) 1.1211(3) 0.0497(11) Uani 1 1 d . . .
C5 C -0.2626(3) 0.1649(2) 1.0316(3) 0.0559(12) Uani 1 1 d . . .
H5A H -0.2848 0.1966 1.0002 0.067 Uiso 1 1 calc R . .
C6 C -0.2678(3) 0.11871(19) 0.9872(3) 0.0521(11) Uani 1 1 d . . .
H6A H -0.2932 0.1181 0.9256 0.063 Uiso 1 1 calc R . .
C7 C -0.2310(4) 0.2184(2) 1.1689(4) 0.0624(14) Uani 1 1 d . . .
C8 C -0.1677(3) 0.00369(18) 0.9126(3) 0.0463(11) Uani 1 1 d . . .
C9 C -0.1800(4) -0.0364(2) 0.8525(4) 0.0774(17) Uani 1 1 d . . .
H9A H -0.2262 -0.0632 0.8508 0.093 Uiso 1 1 calc R . .
C10 C -0.1267(4) -0.0385(2) 0.7949(4) 0.0780(18) Uani 1 1 d . . .
H10A H -0.1373 -0.0659 0.7526 0.094 Uiso 1 1 calc R . .
C11 C -0.0567(3) 0.00028(18) 0.7993(3) 0.0482(11) Uani 1 1 d . . .
C12 C -0.0424(3) 0.03869(17) 0.8616(3) 0.0443(10) Uani 1 1 d . . .
H12A H 0.0065 0.0643 0.8659 0.053 Uiso 1 1 calc R . .
C13 C -0.0968(3) 0.04131(19) 0.9185(3) 0.0485(11) Uani 1 1 d . . .
H13A H -0.0859 0.0685 0.9612 0.058 Uiso 1 1 calc R . .
C14 C -0.0054(3) 0.0019(2) 0.7315(3) 0.0515(11) Uani 1 1 d . . .
C15 C -0.3682(3) 0.00910(18) 0.8977(3) 0.0448(11) Uani 1 1 d . . .
C16 C -0.4456(3) -0.0119(2) 0.9192(3) 0.0562(12) Uani 1 1 d . . .
H16A H -0.4364 -0.0294 0.9733 0.067 Uiso 1 1 calc R . .
C17 C -0.5365(3) -0.0072(2) 0.8615(3) 0.0617(14) Uani 1 1 d . . .
H17A H -0.5899 -0.0207 0.8772 0.074 Uiso 1 1 calc R . .
C18 C -0.5512(3) 0.0164(2) 0.7822(3) 0.0604(13) Uani 1 1 d . . .
C19 C -0.4730(4) 0.0353(3) 0.7595(3) 0.0780(17) Uani 1 1 d . . .
H19A H -0.4821 0.0506 0.7038 0.094 Uiso 1 1 calc R . .
C20 C -0.3830(3) 0.0321(2) 0.8162(3) 0.0690(15) Uani 1 1 d . . .
H20A H -0.3300 0.0457 0.8000 0.083 Uiso 1 1 calc R . .
C21 C -0.6517(4) 0.0219(3) 0.7210(4) 0.0778(18) Uani 1 1 d . . .
C22 C 0.1136(3) 0.25662(17) 1.7074(2) 0.0406(10) Uani 1 1 d . . .
C23 C 0.0202(3) 0.23839(19) 1.6752(3) 0.0501(11) Uani 1 1 d . . .
H23A H -0.0054 0.2145 1.7083 0.060 Uiso 1 1 calc R . .
C24 C -0.0352(3) 0.25523(19) 1.5946(3) 0.0511(11) Uani 1 1 d . . .
H24A H -0.0994 0.2428 1.5724 0.061 Uiso 1 1 calc R . .
C25 C 0.0006(3) 0.28983(17) 1.5454(3) 0.0426(10) Uani 1 1 d . . .
C26 C 0.0923(3) 0.30976(17) 1.5800(3) 0.0458(10) Uani 1 1 d . . .
H26A H 0.1165 0.3355 1.5488 0.055 Uiso 1 1 calc R . .
C27 C 0.1488(3) 0.29209(18) 1.6602(3) 0.0494(11) Uani 1 1 d . . .
H27A H 0.2128 0.3047 1.6827 0.059 Uiso 1 1 calc R . .
C28 C -0.0592(3) 0.30580(17) 1.4541(3) 0.0393(10) Uani 1 1 d . . .
C29 C 0.3113(3) 0.23142(17) 1.8159(3) 0.0430(10) Uani 1 1 d . . .
C30 C 0.3491(3) 0.1854(2) 1.7912(3) 0.0553(12) Uani 1 1 d . . .
H30A H 0.3094 0.1552 1.7730 0.066 Uiso 1 1 calc R . .
C31 C 0.4444(3) 0.1837(2) 1.7931(3) 0.0621(13) Uani 1 1 d . . .
H31A H 0.4699 0.1522 1.7764 0.074 Uiso 1 1 calc R . .
C32 C 0.5029(3) 0.2273(2) 1.8191(3) 0.0594(13) Uani 1 1 d . . .
C33 C 0.4660(4) 0.2719(2) 1.8432(4) 0.0694(15) Uani 1 1 d . . .
H33A H 0.5063 0.3018 1.8615 0.083 Uiso 1 1 calc R . .
C34 C 0.3702(3) 0.2749(2) 1.8418(3) 0.0595(13) Uani 1 1 d . . .
H34A H 0.3455 0.3067 1.8585 0.071 Uiso 1 1 calc R . .
C35 C 0.6080(4) 0.2262(3) 1.8201(4) 0.0730(17) Uani 1 1 d . . .
C36 C 0.1729(3) 0.28116(17) 1.8919(3) 0.0436(10) Uani 1 1 d . . .
C37 C 0.2175(4) 0.27221(19) 1.9782(3) 0.0566(12) Uani 1 1 d . . .
H37A H 0.2553 0.2412 1.9954 0.068 Uiso 1 1 calc R . .
C38 C 0.2081(3) 0.30792(19) 2.0408(3) 0.0562(12) Uani 1 1 d . . .
H38A H 0.2399 0.3014 2.1006 0.067 Uiso 1 1 calc R . .
C39 C 0.1528(3) 0.35267(17) 2.0166(3) 0.0457(10) Uani 1 1 d . . .
C40 C 0.1077(3) 0.36195(19) 1.9296(3) 0.0586(13) Uani 1 1 d . . .
H40A H 0.0702 0.3931 1.9126 0.070 Uiso 1 1 calc R . .
C41 C 0.1164(3) 0.32669(19) 1.8672(3) 0.0561(12) Uani 1 1 d . . .
H41A H 0.0842 0.3332 1.8076 0.067 Uiso 1 1 calc R . .
C42 C 0.1469(3) 0.3920(2) 2.0859(3) 0.0473(11) Uani 1 1 d . . .
O1 O -0.2766(4) 0.25581(19) 1.1293(3) 0.1088(15) Uani 1 1 d . . .
O2 O -0.1883(3) 0.21927(15) 1.2480(3) 0.0804(11) Uani 1 1 d . . .
O3 O -0.0440(3) -0.01679(17) 0.6575(3) 0.0852(12) Uani 1 1 d . . .
O4 O 0.0743(2) 0.02602(11) 0.75251(18) 0.0458(7) Uani 1 1 d . . .
O5 O -0.6617(3) 0.0283(3) 0.6432(3) 0.176(3) Uani 1 1 d . . .
O6 O -0.7176(2) 0.01943(13) 0.7547(2) 0.0602(9) Uani 1 1 d . . .
O7 O -0.1358(2) 0.27972(13) 1.42390(18) 0.0522(8) Uani 1 1 d . . .
O8 O -0.0287(2) 0.34101(13) 1.4172(2) 0.0599(9) Uani 1 1 d . . .
O9 O 0.6585(3) 0.2649(2) 1.8466(4) 0.1170(18) Uani 1 1 d . . .
O10 O 0.6395(3) 0.1865(2) 1.7942(3) 0.0878(13) Uani 1 1 d . . .
O11 O 0.1722(2) 0.37796(13) 2.1624(2) 0.0607(9) Uani 1 1 d . . .
O12 O 0.1174(2) 0.43824(13) 2.06070(18) 0.0526(8) Uani 1 1 d . . .
O13 O -0.1622(2) 0.34540(14) 1.2646(2) 0.0714(10) Uani 1 1 d . . .
N100 N 0.1311(3) -0.10727(17) 0.5153(3) 0.0641(11) Uani 1 1 d . . .
O100 O 0.1487(3) -0.05164(14) 0.6271(2) 0.0668(9) Uani 1 1 d . . .
C102 C 0.1825(7) -0.1487(3) 0.5702(5) 0.128(3) Uani 1 1 d . . .
H10B H 0.2023 -0.1366 0.6308 0.191 Uiso 1 1 calc R . .
H10C H 0.2395 -0.1580 0.5528 0.191 Uiso 1 1 calc R . .
H10D H 0.1410 -0.1798 0.5646 0.191 Uiso 1 1 calc R . .
C101 C 0.0929(5) -0.1174(3) 0.4233(4) 0.0853(17) Uani 1 1 d . . .
H10E H 0.0640 -0.0849 0.3935 0.128 Uiso 1 1 calc R . .
H10F H 0.0439 -0.1452 0.4135 0.128 Uiso 1 1 calc R . .
H10G H 0.1448 -0.1290 0.4003 0.128 Uiso 1 1 calc R . .
C100 C 0.1188(3) -0.0617(2) 0.5491(3) 0.0556(12) Uani 1 1 d . . .
H100 H 0.0847 -0.0348 0.5111 0.083 Uiso 1 1 calc R . .
O110 O 0.3100(3) 0.35051(18) 0.5615(3) 0.1037(15) Uani 1 1 d D . .
N110 N 0.4722(3) 0.3478(2) 0.6149(4) 0.1003(17) Uani 1 1 d D . .
C110 C 0.3844(4) 0.3551(3) 0.6212(5) 0.097(2) Uani 1 1 d D . .
H11A H 0.3788 0.3647 0.6766 0.116 Uiso 1 1 calc R . .
C112 C 0.5586(4) 0.3548(3) 0.6884(5) 0.113(2) Uani 1 1 d D . .
H11B H 0.5402 0.3609 0.7415 0.169 Uiso 1 1 calc R . .
H11C H 0.5950 0.3853 0.6775 0.169 Uiso 1 1 calc R . .
H11D H 0.5984 0.3229 0.6954 0.169 Uiso 1 1 calc R . .
C111 C 0.4848(6) 0.3345(6) 0.5322(7) 0.245(8) Uani 1 1 d D . .
H11E H 0.4217 0.3310 0.4888 0.368 Uiso 1 1 calc R . .
H11F H 0.5195 0.3008 0.5370 0.368 Uiso 1 1 calc R . .
H11G H 0.5216 0.3625 0.5144 0.368 Uiso 1 1 calc R . .
O200 O 0.2420(4) 0.4890(2) 0.9424(3) 0.1210(17) Uani 1 1 d . . .
O201 O 0.2755(4) 0.57646(19) 0.8315(3) 0.1140(16) Uani 1 1 d . . .

loop_
_atom_site_aniso_label
_atom_site_aniso_U_11
_atom_site_aniso_U_22
_atom_site_aniso_U_33
_atom_site_aniso_U_23
_atom_site_aniso_U_13
_atom_site_aniso_U_12
Zn1 0.0501(3) 0.0594(4) 0.0433(3) -0.0012(3) 0.0068(2) -0.0061(3)
Zn2 0.0465(3) 0.0534(4) 0.0371(3) 0.0074(2) 0.0137(2) 0.0016(2)
P2 0.0479(6) 0.0400(7) 0.0331(6) -0.0019(5) 0.0115(5) 0.0005(5)
P1 0.0391(6) 0.0453(7) 0.0479(7) 0.0029(5) 0.0145(5) 0.0006(5)
C1 0.038(2) 0.048(3) 0.040(2) 0.002(2) 0.0149(19) 0.0019(19)
C1P 0.050(3) 0.047(3) 0.056(3) 0.011(2) 0.007(2) 0.002(2)
C2 0.065(3) 0.051(3) 0.043(3) 0.008(2) 0.009(2) 0.004(2)
C2P 0.064(3) 0.042(3) 0.051(3) 0.004(2) 0.025(2) 0.002(2)
C3 0.073(3) 0.068(4) 0.037(3) -0.007(3) 0.015(2) -0.006(3)
C4 0.050(2) 0.053(3) 0.052(3) -0.004(2) 0.023(2) -0.001(2)
C5 0.064(3) 0.056(3) 0.047(3) 0.005(2) 0.015(2) 0.007(2)
C6 0.063(3) 0.050(3) 0.042(3) -0.003(2) 0.013(2) 0.005(2)
C7 0.069(3) 0.067(4) 0.059(4) -0.014(3) 0.030(3) -0.017(3)
C8 0.045(2) 0.040(3) 0.057(3) -0.005(2) 0.019(2) 0.000(2)
C9 0.079(4) 0.053(3) 0.121(5) -0.019(3) 0.062(4) -0.026(3)
C10 0.075(4) 0.061(4) 0.119(5) -0.036(3) 0.060(4) -0.020(3)
C11 0.040(2) 0.047(3) 0.062(3) -0.003(2) 0.021(2) 0.002(2)
C12 0.041(2) 0.044(3) 0.049(3) -0.003(2) 0.014(2) -0.0080(19)
C13 0.044(2) 0.050(3) 0.052(3) -0.005(2) 0.014(2) -0.001(2)
C14 0.050(3) 0.054(3) 0.050(3) -0.006(2) 0.014(2) -0.001(2)
C15 0.037(2) 0.052(3) 0.048(3) -0.001(2) 0.016(2) 0.003(2)
C16 0.055(3) 0.064(3) 0.050(3) 0.007(2) 0.016(2) 0.004(2)
C17 0.041(3) 0.085(4) 0.062(3) 0.009(3) 0.020(2) 0.001(2)
C18 0.042(3) 0.089(4) 0.048(3) 0.003(3) 0.009(2) 0.004(2)
C19 0.057(3) 0.128(5) 0.052(3) 0.022(3) 0.021(3) 0.005(3)
C20 0.049(3) 0.106(5) 0.055(3) 0.012(3) 0.019(2) -0.004(3)
C21 0.047(3) 0.127(6) 0.058(4) 0.015(3) 0.013(3) 0.003(3)
C22 0.044(2) 0.043(3) 0.035(2) -0.0028(19) 0.0109(19) 0.0010(19)
C23 0.051(3) 0.059(3) 0.042(3) 0.000(2) 0.017(2) -0.008(2)
C24 0.038(2) 0.065(3) 0.048(3) -0.004(2) 0.010(2) -0.008(2)
C25 0.042(2) 0.044(3) 0.042(2) -0.001(2) 0.013(2) 0.008(2)
C26 0.041(2) 0.046(3) 0.047(3) 0.009(2) 0.009(2) -0.003(2)
C27 0.042(2) 0.055(3) 0.046(3) -0.001(2) 0.005(2) -0.010(2)
C28 0.037(2) 0.038(3) 0.040(2) 0.000(2) 0.0066(19) 0.010(2)
C29 0.049(2) 0.043(3) 0.030(2) 0.0028(19) 0.0012(18) 0.001(2)
C30 0.052(3) 0.058(3) 0.058(3) -0.018(2) 0.018(2) -0.007(2)
C31 0.061(3) 0.058(3) 0.069(3) -0.007(3) 0.022(3) 0.008(3)
C32 0.049(3) 0.075(4) 0.047(3) 0.023(3) 0.002(2) -0.001(3)
C33 0.056(3) 0.066(4) 0.080(4) 0.004(3) 0.011(3) -0.019(3)
C34 0.066(3) 0.049(3) 0.061(3) -0.008(2) 0.014(3) -0.004(2)
C35 0.051(3) 0.100(5) 0.060(4) 0.037(4) 0.004(3) 0.004(3)
C36 0.053(2) 0.040(3) 0.037(2) -0.0019(19) 0.012(2) 0.002(2)
C37 0.079(3) 0.048(3) 0.036(3) 0.000(2) 0.006(2) 0.019(2)
C38 0.080(3) 0.049(3) 0.037(3) 0.006(2) 0.013(2) 0.017(3)
C39 0.060(3) 0.042(3) 0.037(3) 0.001(2) 0.018(2) 0.004(2)
C40 0.078(3) 0.048(3) 0.045(3) 0.000(2) 0.010(2) 0.023(3)
C41 0.077(3) 0.052(3) 0.035(2) -0.001(2) 0.009(2) 0.014(2)
C42 0.049(2) 0.051(3) 0.043(3) -0.001(2) 0.016(2) 0.003(2)
O1 0.126(4) 0.072(3) 0.115(4) -0.033(3) 0.015(3) 0.019(3)
O2 0.112(3) 0.077(3) 0.060(3) -0.017(2) 0.035(2) -0.019(2)
O3 0.075(2) 0.108(3) 0.080(3) -0.031(2) 0.033(2) -0.022(2)
O4 0.0426(16) 0.054(2) 0.0433(17) 0.0013(14) 0.0157(13) -0.0052(14)
O5 0.054(3) 0.416(11) 0.055(3) 0.043(4) 0.014(2) 0.000(4)
O6 0.0425(17) 0.082(3) 0.053(2) 0.0070(17) 0.0098(15) 0.0004(16)
O7 0.0475(17) 0.065(2) 0.0386(17) 0.0018(15) 0.0043(14) -0.0106(15)
O8 0.0506(18) 0.062(2) 0.061(2) 0.0220(18) 0.0065(16) 0.0009(16)
O9 0.048(2) 0.127(4) 0.159(5) 0.043(4) 0.004(3) -0.011(3)
O10 0.061(2) 0.132(4) 0.070(3) 0.020(3) 0.018(2) 0.011(2)
O11 0.084(2) 0.060(2) 0.0403(19) -0.0016(16) 0.0209(17) 0.0110(17)
O12 0.0668(19) 0.047(2) 0.0439(18) -0.0044(15) 0.0159(15) 0.0092(16)
O13 0.079(2) 0.076(3) 0.056(2) 0.0041(18) 0.0142(18) -0.0204(19)
N100 0.081(3) 0.055(3) 0.054(3) -0.004(2) 0.017(2) 0.004(2)
O100 0.094(3) 0.057(2) 0.047(2) -0.0009(17) 0.0181(19) 0.0077(18)
C102 0.222(9) 0.057(4) 0.086(5) 0.015(4) 0.017(5) 0.048(5)
C101 0.109(4) 0.080(4) 0.060(4) -0.003(3) 0.015(3) 0.013(3)
C100 0.058(3) 0.050(3) 0.057(3) 0.002(3) 0.014(2) -0.001(2)
O110 0.059(2) 0.081(3) 0.157(4) 0.027(3) 0.010(3) -0.001(2)
N110 0.061(3) 0.122(5) 0.116(5) -0.002(4) 0.024(3) 0.009(3)
C110 0.070(4) 0.089(5) 0.131(6) 0.043(4) 0.030(4) 0.010(4)
C112 0.074(4) 0.127(6) 0.129(6) 0.015(5) 0.018(4) 0.015(4)
C111 0.101(6) 0.44(2) 0.180(10) -0.182(13) 0.024(7) 0.009(9)
O200 0.096(3) 0.158(5) 0.113(4) 0.020(3) 0.036(3) -0.011(3)
O201 0.135(4) 0.107(4) 0.110(4) 0.015(3) 0.051(3) 0.033(3)

loop_
_atom_type_symbol
_atom_type_description
_atom_type_scat_dispersion_real
_atom_type_scat_dispersion_imag
_atom_type_scat_source
C C 0.0033 0.0016 'International Tables Vol C Tables 4.2.6.8 and 6.1.1.4'
H H 0.0000 0.0000 'International Tables Vol C Tables 4.2.6.8 and 6.1.1.4'
N N 0.0061 0.0033 'International Tables Vol C Tables 4.2.6.8 and 6.1.1.4'
O O 0.0106 0.0060 'International Tables Vol C Tables 4.2.6.8 and 6.1.1.4'
P P 0.1023 0.0942 'International Tables Vol C Tables 4.2.6.8 and 6.1.1.4'
Zn Zn 0.2839 1.4301 'International Tables Vol C Tables 4.2.6.8 and 6.1.1.4'

loop_
_geom_angle_atom_site_label_1
_geom_angle_atom_site_label_2
_geom_angle_atom_site_label_3
_geom_angle
_geom_angle_site_symmetry_1
_geom_angle_site_symmetry_3
_geom_angle_publ_flag
O2 Zn1 O7 104.09(16) . . ?
O2 Zn1 O13 107.07(15) . . ?
O7 Zn1 O13 96.17(13) . . ?
O2 Zn1 O10 129.91(18) . 4_465 ?
O7 Zn1 O10 114.14(14) . 4_465 ?
O13 Zn1 O10 99.90(18) . 4_465 ?
O2 Zn1 O9 92.46(16) . 4_465 ?
O7 Zn1 O9 91.16(15) . 4_465 ?
O13 Zn1 O9 156.66(17) . 4_465 ?
O10 Zn1 O9 57.03(18) 4_465 4_465 ?
O2 Zn1 C35 111.93(19) . 4_465 ?
O7 Zn1 C35 105.35(16) . 4_465 ?
O13 Zn1 C35 128.5(2) . 4_465 ?
O10 Zn1 C35 28.55(19) 4_465 4_465 ?
O9 Zn1 C35 28.54(19) 4_465 4_465 ?
O4 Zn2 O6 101.02(13) . 1_655 ?
O4 Zn2 O12 122.20(12) . 4_564 ?
O6 Zn2 O12 124.35(13) 1_655 4_564 ?
O4 Zn2 O100 109.10(13) . . ?
O6 Zn2 O100 97.09(14) 1_655 . ?
O12 Zn2 O100 99.51(14) 4_564 . ?
O4 Zn2 C42 112.97(13) . 4_564 ?
O6 Zn2 C42 105.37(14) 1_655 4_564 ?
O12 Zn2 C42 29.07(13) 4_564 4_564 ?
O100 Zn2 C42 126.63(15) . 4_564 ?
C2P P2 C36 108.5(2) . . ?
C2P P2 C29 108.9(2) . . ?
C36 P2 C29 109.4(2) . . ?
C2P P2 C22 111.7(2) . . ?
C36 P2 C22 107.66(19) . . ?
C29 P2 C22 110.63(18) . . ?
C1P P1 C8 111.4(2) . . ?
C1P P1 C15 110.2(2) . . ?
C8 P1 C15 105.5(2) . . ?
C1P P1 C1 110.0(2) . . ?
C8 P1 C1 111.36(19) . . ?
C15 P1 C1 108.24(19) . . ?
C2 C1 C6 120.2(4) . . ?
C2 C1 P1 120.1(3) . . ?
C6 C1 P1 119.6(3) . . ?
P1 C1P H1PA 109.5 . . ?
P1 C1P H1PB 109.5 . . ?
H1PA C1P H1PB 109.5 . . ?
P1 C1P H1PC 109.5 . . ?
H1PA C1P H1PC 109.5 . . ?
H1PB C1P H1PC 109.5 . . ?
C1 C2 C3 119.2(4) . . ?
C1 C2 H2A 120.4 . . ?
C3 C2 H2A 120.4 . . ?
P2 C2P H2PA 109.5 . . ?
P2 C2P H2PB 109.5 . . ?
H2PA C2P H2PB 109.5 . . ?
P2 C2P H2PC 109.5 . . ?
H2PA C2P H2PC 109.5 . . ?
H2PB C2P H2PC 109.5 . . ?
C4 C3 C2 121.0(4) . . ?
C4 C3 H3A 119.5 . . ?
C2 C3 H3A 119.5 . . ?
C3 C4 C5 118.2(4) . . ?
C3 C4 C7 121.2(5) . . ?
C5 C4 C7 120.4(5) . . ?
C6 C5 C4 122.1(5) . . ?
C6 C5 H5A 118.9 . . ?
C4 C5 H5A 118.9 . . ?
C5 C6 C1 119.2(4) . . ?
C5 C6 H6A 120.4 . . ?
C1 C6 H6A 120.4 . . ?
O1 C7 O2 123.6(6) . . ?
O1 C7 C4 119.6(5) . . ?
O2 C7 C4 116.8(6) . . ?
C9 C8 C13 119.5(4) . . ?
C9 C8 P1 119.4(3) . . ?
C13 C8 P1 120.8(3) . . ?
C8 C9 C10 121.4(4) . . ?
C8 C9 H9A 119.3 . . ?
C10 C9 H9A 119.3 . . ?
C9 C10 C11 119.1(5) . . ?
C9 C10 H10A 120.5 . . ?
C11 C10 H10A 120.5 . . ?
C12 C11 C10 119.0(4) . . ?
C12 C11 C14 121.1(4) . . ?
C10 C11 C14 119.7(4) . . ?
C11 C12 C13 121.9(4) . . ?
C11 C12 H12A 119.0 . . ?
C13 C12 H12A 119.0 . . ?
C12 C13 C8 119.0(4) . . ?
C12 C13 H13A 120.5 . . ?
C8 C13 H13A 120.5 . . ?
O3 C14 O4 123.8(4) . . ?
O3 C14 C11 120.3(4) . . ?
O4 C14 C11 115.7(4) . . ?
C16 C15 C20 119.0(4) . . ?
C16 C15 P1 120.7(3) . . ?
C20 C15 P1 120.2(3) . . ?
C15 C16 C17 119.5(4) . . ?
C15 C16 H16A 120.3 . . ?
C17 C16 H16A 120.3 . . ?
C18 C17 C16 121.4(4) . . ?
C18 C17 H17A 119.3 . . ?
C16 C17 H17A 119.3 . . ?
C17 C18 C19 118.9(4) . . ?
C17 C18 C21 120.2(4) . . ?
C19 C18 C21 120.9(5) . . ?
C20 C19 C18 120.7(5) . . ?
C20 C19 H19A 119.7 . . ?
C18 C19 H19A 119.7 . . ?
C19 C20 C15 120.5(4) . . ?
C19 C20 H20A 119.7 . . ?
C15 C20 H20A 119.7 . . ?
O5 C21 O6 125.5(5) . . ?
O5 C21 C18 118.5(5) . . ?
O6 C21 C18 116.1(5) . . ?
C27 C22 C23 119.9(4) . . ?
C27 C22 P2 120.6(3) . . ?
C23 C22 P2 119.5(3) . . ?
C24 C23 C22 119.2(4) . . ?
C24 C23 H23A 120.4 . . ?
C22 C23 H23A 120.4 . . ?
C23 C24 C25 121.3(4) . . ?
C23 C24 H24A 119.4 . . ?
C25 C24 H24A 119.4 . . ?
C24 C25 C26 118.9(4) . . ?
C24 C25 C28 121.0(4) . . ?
C26 C25 C28 120.1(4) . . ?
C25 C26 C27 119.8(4) . . ?
C25 C26 H26A 120.1 . . ?
C27 C26 H26A 120.1 . . ?
C22 C27 C26 120.7(4) . . ?
C22 C27 H27A 119.6 . . ?
C26 C27 H27A 119.6 . . ?
O8 C28 O7 126.8(4) . . ?
O8 C28 C25 118.3(4) . . ?
O7 C28 C25 114.9(4) . . ?
C34 C29 C30 119.0(4) . . ?
C34 C29 P2 120.5(4) . . ?
C30 C29 P2 120.5(3) . . ?
C31 C30 C29 120.0(4) . . ?
C31 C30 H30A 120.0 . . ?
C29 C30 H30A 120.0 . . ?
C30 C31 C32 120.6(5) . . ?
C30 C31 H31A 119.7 . . ?
C32 C31 H31A 119.7 . . ?
C33 C32 C31 119.2(5) . . ?
C33 C32 C35 119.7(6) . . ?
C31 C32 C35 121.1(6) . . ?
C32 C33 C34 121.5(5) . . ?
C32 C33 H33A 119.2 . . ?
C34 C33 H33A 119.2 . . ?
C29 C34 C33 119.6(5) . . ?
C29 C34 H34A 120.2 . . ?
C33 C34 H34A 120.2 . . ?
O9 C35 O10 121.6(6) . . ?
O9 C35 C32 119.3(7) . . ?
O10 C35 C32 119.1(6) . . ?
O9 C35 Zn1 66.5(4) . 4_666 ?
O10 C35 Zn1 55.3(3) . 4_666 ?
C32 C35 Zn1 172.9(5) . 4_666 ?
C37 C36 C41 119.2(4) . . ?
C37 C36 P2 119.6(3) . . ?
C41 C36 P2 121.2(3) . . ?
C36 C37 C38 120.7(4) . . ?
C36 C37 H37A 119.6 . . ?
C38 C37 H37A 119.6 . . ?
C39 C38 C37 120.1(4) . . ?
C39 C38 H38A 120.0 . . ?
C37 C38 H38A 120.0 . . ?
C38 C39 C40 119.5(4) . . ?
C38 C39 C42 119.0(4) . . ?
C40 C39 C42 121.5(4) . . ?
C41 C40 C39 120.8(4) . . ?
C41 C40 H40A 119.6 . . ?
C39 C40 H40A 119.6 . . ?
C40 C41 C36 119.8(4) . . ?
C40 C41 H41A 120.1 . . ?
C36 C41 H41A 120.1 . . ?
O11 C42 O12 124.0(4) . . ?
O11 C42 C39 118.9(4) . . ?
O12 C42 C39 117.1(4) . . ?
O11 C42 Zn2 75.3(3) . 4_567 ?
O12 C42 Zn2 49.5(2) . 4_567 ?
C39 C42 Zn2 162.7(3) . 4_567 ?
C7 O2 Zn1 111.4(4) . . ?
C14 O4 Zn2 117.8(3) . . ?
C21 O6 Zn2 115.1(3) . 1_455 ?
C28 O7 Zn1 127.3(3) . . ?
C35 O9 Zn1 85.0(5) . 4_666 ?
C35 O10 Zn1 96.1(4) . 4_666 ?
C42 O12 Zn2 101.5(3) . 4_567 ?
C100 N100 C102 119.9(5) . . ?
C100 N100 C101 121.6(5) . . ?
C102 N100 C101 118.5(5) . . ?
C100 O100 Zn2 121.9(3) . . ?
N100 C102 H10B 109.5 . . ?
N100 C102 H10C 109.5 . . ?
H10B C102 H10C 109.5 . . ?
N100 C102 H10D 109.5 . . ?
H10B C102 H10D 109.5 . . ?
H10C C102 H10D 109.5 . . ?
N100 C101 H10E 109.5 . . ?
N100 C101 H10F 109.5 . . ?
H10E C101 H10F 109.5 . . ?
N100 C101 H10G 109.5 . . ?
H10E C101 H10G 109.5 . . ?
H10F C101 H10G 109.5 . . ?
O100 C100 N100 123.8(5) . . ?
O100 C100 H100 118.1 . . ?
N100 C100 H100 118.1 . . ?
C110 N110 C111 119.5(6) . . ?
C110 N110 C112 122.8(6) . . ?
C111 N110 C112 117.6(6) . . ?
O110 C110 N110 125.4(7) . . ?
O110 C110 H11A 117.3 . . ?
N110 C110 H11A 117.3 . . ?
N110 C112 H11B 109.5 . . ?
N110 C112 H11C 109.5 . . ?
H11B C112 H11C 109.5 . . ?
N110 C112 H11D 109.5 . . ?
H11B C112 H11D 109.5 . . ?
H11C C112 H11D 109.5 . . ?
N110 C111 H11E 109.5 . . ?
N110 C111 H11F 109.5 . . ?
H11E C111 H11F 109.5 . . ?
N110 C111 H11G 109.5 . . ?
H11E C111 H11G 109.5 . . ?
H11F C111 H11G 109.5 . . ?

loop_
_geom_bond_atom_site_label_1
_geom_bond_atom_site_label_2
_geom_bond_distance
_geom_bond_site_symmetry_2
_geom_bond_publ_flag
Zn1 O2 1.961(4) . ?
Zn1 O7 1.977(3) . ?
Zn1 O13 2.028(3) . ?
Zn1 O10 2.109(4) 4_465 ?
Zn1 O9 2.346(5) 4_465 ?
Zn1 C35 2.549(6) 4_465 ?
Zn2 O4 1.952(3) . ?
Zn2 O6 1.971(3) 1_655 ?
Zn2 O12 1.984(3) 4_564 ?
Zn2 O100 2.002(3) . ?
Zn2 C42 2.559(5) 4_564 ?
P2 C2P 1.784(4) . ?
P2 C36 1.792(4) . ?
P2 C29 1.799(4) . ?
P2 C22 1.805(4) . ?
P1 C1P 1.776(4) . ?
P1 C8 1.797(4) . ?
P1 C15 1.799(4) . ?
P1 C1 1.806(4) . ?
C1 C2 1.381(6) . ?
C1 C6 1.388(6) . ?
C1P H1PA 0.9800 . ?
C1P H1PB 0.9800 . ?
C1P H1PC 0.9800 . ?
C2 C3 1.386(6) . ?
C2 H2A 0.9500 . ?
C2P H2PA 0.9800 . ?
C2P H2PB 0.9800 . ?
C2P H2PC 0.9800 . ?
C3 C4 1.377(7) . ?
C3 H3A 0.9500 . ?
C4 C5 1.381(6) . ?
C4 C7 1.512(7) . ?
C5 C6 1.358(6) . ?
C5 H5A 0.9500 . ?
C6 H6A 0.9500 . ?
C7 O1 1.220(7) . ?
C7 O2 1.242(6) . ?
C8 C9 1.374(7) . ?
C8 C13 1.386(6) . ?
C9 C10 1.374(7) . ?
C9 H9A 0.9500 . ?
C10 C11 1.401(7) . ?
C10 H10A 0.9500 . ?
C11 C12 1.366(6) . ?
C11 C14 1.493(6) . ?
C12 C13 1.378(6) . ?
C12 H12A 0.9500 . ?
C13 H13A 0.9500 . ?
C14 O3 1.249(6) . ?
C14 O4 1.266(5) . ?
C15 C16 1.379(6) . ?
C15 C20 1.391(6) . ?
C16 C17 1.380(6) . ?
C16 H16A 0.9500 . ?
C17 C18 1.366(7) . ?
C17 H17A 0.9500 . ?
C18 C19 1.380(7) . ?
C18 C21 1.511(7) . ?
C19 C20 1.361(7) . ?
C19 H19A 0.9500 . ?
C20 H20A 0.9500 . ?
C21 O5 1.229(6) . ?
C21 O6 1.233(6) . ?
C22 C27 1.368(6) . ?
C22 C23 1.384(6) . ?
C23 C24 1.378(6) . ?
C23 H23A 0.9500 . ?
C24 C25 1.379(6) . ?
C24 H24A 0.9500 . ?
C25 C26 1.382(6) . ?
C25 C28 1.526(6) . ?
C26 C27 1.384(6) . ?
C26 H26A 0.9500 . ?
C27 H27A 0.9500 . ?
C28 O8 1.222(5) . ?
C28 O7 1.263(5) . ?
C29 C34 1.379(6) . ?
C29 C30 1.393(6) . ?
C30 C31 1.380(6) . ?
C30 H30A 0.9500 . ?
C31 C32 1.380(7) . ?
C31 H31A 0.9500 . ?
C32 C33 1.352(7) . ?
C32 C35 1.526(8) . ?
C33 C34 1.391(7) . ?
C33 H33A 0.9500 . ?
C34 H34A 0.9500 . ?
C35 O9 1.223(8) . ?
C35 O10 1.226(7) . ?
C35 Zn1 2.549(6) 4_666 ?
C36 C37 1.366(6) . ?
C36 C41 1.401(6) . ?
C37 C38 1.389(6) . ?
C37 H37A 0.9500 . ?
C38 C39 1.375(6) . ?
C38 H38A 0.9500 . ?
C39 C40 1.380(6) . ?
C39 C42 1.515(6) . ?
C40 C41 1.375(6) . ?
C40 H40A 0.9500 . ?
C41 H41A 0.9500 . ?
C42 O11 1.228(5) . ?
C42 O12 1.268(5) . ?
C42 Zn2 2.559(5) 4_567 ?
O6 Zn2 1.971(3) 1_455 ?
O9 Zn1 2.346(5) 4_666 ?
O10 Zn1 2.109(4) 4_666 ?
O12 Zn2 1.984(3) 4_567 ?
N100 C100 1.307(6) . ?
N100 C102 1.430(7) . ?
N100 C101 1.443(6) . ?
O100 C100 1.228(5) . ?
C102 H10B 0.9800 . ?
C102 H10C 0.9800 . ?
C102 H10D 0.9800 . ?
C101 H10E 0.9800 . ?
C101 H10F 0.9800 . ?
C101 H10G 0.9800 . ?
C100 H100 0.9500 . ?
O110 C110 1.224(7) . ?
N110 C110 1.326(7) . ?
N110 C111 1.435(9) . ?
N110 C112 1.461(7) . ?
C110 H11A 0.9500 . ?
C112 H11B 0.9800 . ?
C112 H11C 0.9800 . ?
C112 H11D 0.9800 . ?
C111 H11E 0.9800 . ?
C111 H11F 0.9800 . ?
C111 H11G 0.9800 . ?

loop_
_platon_squeeze_void_nr
_platon_squeeze_void_average_x
_platon_squeeze_void_average_y
_platon_squeeze_void_average_z
_platon_squeeze_void_volume
_platon_squeeze_void_count_electrons
_platon_squeeze_void_content
1 0.500 0.000 0.500 374 125 ' '
2 0.500 0.500 1.000 374 126 ' '
